data_4076632
loop_
_publ_author_name
'Hong, Fung-E'
Chang,
'Chang, Ruei-E'
'Chen, Shu-Chun'
'Ko, Bao-Tsan'

_publ_section_title
;
 Bis(diphenylphosphino)acetylene as Bifunctional Ligand in Dicobalt
 Carbonyl Complexes
;
_journal_issue 5
_journal_name_full Organometallics
_journal_page_first 961
_journal_paper_doi 10.1021/om0106783
_journal_volume 21
_journal_year 2002
_chemical_formula_sum 'C57 H44 Cl4 Co2 O4 P4'
_chemical_formula_weight 1176.46
_chemical_name_systematic
; 
 ? 
;
_space_group_IT_number 14
_symmetry_cell_setting monoclinic
_symmetry_space_group_name_Hall '-P 2ybc'
_symmetry_space_group_name_H-M 'P 1 21/c 1'
_atom_sites_solution_hydrogens geom
_atom_sites_solution_primary direct
_atom_sites_solution_secondary difmap
_audit_creation_method SHELXL-97
_cell_angle_alpha 90.00
_cell_angle_beta 96.2360(10)
_cell_angle_gamma 90.00
_cell_formula_units_Z 4
_cell_length_a 11.8168(8)
_cell_length_b 12.8713(8)
_cell_length_c 36.274(2)
_cell_measurement_temperature 293(2)
_cell_volume 5484.5(6)
_computing_cell_refinement 'Bruker SMART'
_computing_data_collection 'Bruker SMART'
_computing_data_reduction 'Bruker SHELXTL'
_computing_molecular_graphics 'Bruker SHELXTL'
_computing_publication_material 'Bruker SHELXTL'
_computing_structure_refinement 'SHELXL-97 (Sheldrick, 1997)'
_computing_structure_solution 'SHELXS-97 (Sheldrick, 1990)'
_diffrn_ambient_temperature 293(2)
_diffrn_measured_fraction_theta_full 0.997
_diffrn_measured_fraction_theta_max 0.997
_diffrn_measurement_device_type 'CCD area detector'
_diffrn_measurement_method 'phi and omega scans'
_diffrn_radiation_monochromator graphite
_diffrn_radiation_source 'fine-focus sealed tube'
_diffrn_radiation_type MoK\a
_diffrn_radiation_wavelength 0.71073
_diffrn_reflns_av_R_equivalents 0.0299
_diffrn_reflns_av_sigmaI/netI 0.0297
_diffrn_reflns_limit_h_max 14
_diffrn_reflns_limit_h_min -14
_diffrn_reflns_limit_k_max 15
_diffrn_reflns_limit_k_min -14
_diffrn_reflns_limit_l_max 38
_diffrn_reflns_limit_l_min -44
_diffrn_reflns_number 30233
_diffrn_reflns_theta_full 26.02
_diffrn_reflns_theta_max 26.02
_diffrn_reflns_theta_min 1.68
_exptl_absorpt_coefficient_mu 0.962
_exptl_absorpt_correction_type none
_exptl_crystal_density_diffrn 1.425
_exptl_crystal_density_method 'not measured'
_exptl_crystal_F_000 2400
_refine_diff_density_max 0.723
_refine_diff_density_min -0.917
_refine_diff_density_rms 0.070
_refine_ls_extinction_method none
_refine_ls_goodness_of_fit_ref 1.225
_refine_ls_hydrogen_treatment mixed
_refine_ls_matrix_type full
_refine_ls_number_parameters 641
_refine_ls_number_reflns 10776
_refine_ls_number_restraints 0
_refine_ls_restrained_S_all 1.225
_refine_ls_R_factor_all 0.0667
_refine_ls_R_factor_gt 0.0524
_refine_ls_shift/su_max 4.261
_refine_ls_shift/su_mean 0.182
_refine_ls_structure_factor_coef Fsqd
_refine_ls_weighting_details 'calc w=1/[\s^2^(Fo^2^)+(0.1000P)^2^+0.0000P] where P=(Fo^2^+2Fc^2^)/3'
_refine_ls_weighting_scheme calc
_refine_ls_wR_factor_gt 0.1617
_refine_ls_wR_factor_ref 0.1709
_reflns_number_gt 8577
_reflns_number_total 10776
_reflns_threshold_expression >2sigma(I)
_cod_data_source_file om0106783.cif
_cod_data_source_block hong54m
_cod_depositor_comments
;
The following automatic conversions were performed:

'_symmetry_cell_setting' value 'Monoclinic' changed to 'monoclinic'
according to /home/saulius/struct/CIF-dictionaries/cif_core.dic
dictionary named 'cif_core.dic' version 2.4.1 from 2010-06-29.

Automatic conversion script
Id: cif_fix_values 1715 2011-07-08 13:25:40Z adriana 
;
_cod_original_cell_volume 5484.6(6)
_cod_original_sg_symbol_H-M P2(1)/c
_cod_database_code 4076632

loop_
_symmetry_equiv_pos_as_xyz
'x, y, z'
'-x, y+1/2, -z+1/2'
'-x, -y, -z'
'x, -y-1/2, z-1/2'

loop_
_atom_site_label
_atom_site_type_symbol
_atom_site_fract_x
_atom_site_fract_y
_atom_site_fract_z
_atom_site_U_iso_or_equiv
_atom_site_adp_type
_atom_site_occupancy
_atom_site_symmetry_multiplicity
_atom_site_calc_flag
_atom_site_refinement_flags
Co1 Co 0.85699(4) 0.21297(3) 0.087351(11) 0.03681(14) Uani 1 1 d .
Co2 Co 0.71274(3) 0.19343(3) 0.131591(11) 0.03612(14) Uani 1 1 d .
P1 P 0.97372(8) 0.21103(7) 0.18021(2) 0.0418(2) Uani 1 1 d .
P2 P 0.86057(8) -0.03821(7) 0.10640(3) 0.0476(2) Uani 1 1 d .
P3 P 0.89746(7) 0.38174(7) 0.09545(2) 0.03619(19) Uani 1 1 d .
P4 P 0.69564(7) 0.36515(7) 0.13834(2) 0.03618(19) Uani 1 1 d .
O1 O 1.0377(3) 0.1329(3) 0.04658(10) 0.0929(11) Uani 1 1 d .
O2 O 0.6832(3) 0.2103(3) 0.02331(8) 0.0779(10) Uani 1 1 d .
O3 O 0.6341(3) 0.1429(3) 0.20280(8) 0.0776(9) Uani 1 1 d .
O4 O 0.5047(3) 0.1232(3) 0.08748(9) 0.0848(10) Uani 1 1 d .
C1 C 0.8805(3) 0.1708(3) 0.13993(8) 0.0365(7) Uani 1 1 d .
C2 C 0.8306(3) 0.0933(3) 0.11931(9) 0.0386(7) Uani 1 1 d .
C3 C 1.1169(3) 0.1689(3) 0.17131(10) 0.0481(8) Uani 1 1 d .
C4 C 1.1400(3) 0.1010(4) 0.14366(12) 0.0632(11) Uani 1 1 d .
H4A H 1.0807 0.0706 0.1284 0.076 Uiso 1 1 calc R
C5 C 1.2526(4) 0.0780(4) 0.13862(13) 0.0771(13) Uani 1 1 d .
H5A H 1.2686 0.0333 0.1197 0.093 Uiso 1 1 calc R
C6 C 1.3405(4) 0.1219(5) 0.16181(15) 0.0818(15) Uani 1 1 d .
H6A H 1.4156 0.1059 0.1586 0.098 Uiso 1 1 calc R
C7 C 1.3184(4) 0.1879(4) 0.18908(14) 0.0719(13) Uani 1 1 d .
H7A H 1.3779 0.2163 0.2048 0.086 Uiso 1 1 calc R
C8 C 1.2066(3) 0.2130(3) 0.19365(12) 0.0604(10) Uani 1 1 d .
H8A H 1.1917 0.2602 0.2119 0.072 Uiso 1 1 calc R
C9 C 0.9462(3) 0.1171(3) 0.21618(9) 0.0485(8) Uani 1 1 d .
C10 C 0.9816(4) 0.0125(4) 0.21640(13) 0.0699(12) Uani 1 1 d .
H10A H 1.0176 -0.0133 0.1968 0.084 Uiso 1 1 calc R
C11 C 0.9630(5) -0.0512(4) 0.24544(15) 0.0845(15) Uani 1 1 d .
H11A H 0.9861 -0.1202 0.2451 0.101 Uiso 1 1 calc R
C12 C 0.9120(5) -0.0160(5) 0.27438(14) 0.0876(16) Uani 1 1 d .
H12A H 0.9022 -0.0602 0.2941 0.105 Uiso 1 1 calc R
C13 C 0.8755(6) 0.0821(5) 0.27501(13) 0.0992(19) Uani 1 1 d .
H13A H 0.8379 0.1052 0.2947 0.119 Uiso 1 1 calc R
C14 C 0.8940(4) 0.1515(4) 0.24555(12) 0.0731(13) Uani 1 1 d .
H14A H 0.8703 0.2202 0.2464 0.088 Uiso 1 1 calc R
C15 C 0.8177(4) -0.1226(3) 0.14312(11) 0.0629(11) Uani 1 1 d .
C16 C 0.8807(6) -0.2137(4) 0.14942(16) 0.0910(18) Uani 1 1 d .
H16A H 0.9401 -0.2282 0.1354 0.109 Uiso 1 1 calc R
C17 C 0.8544(9) -0.2829(4) 0.17681(19) 0.126(3) Uani 1 1 d .
H17A H 0.8947 -0.3448 0.1804 0.152 Uiso 1 1 calc R
C18 C 0.7681(10) -0.2598(5) 0.19886(18) 0.153(4) Uani 1 1 d .
H18A H 0.7515 -0.3058 0.2173 0.184 Uiso 1 1 calc R
C19 C 0.7069(9) -0.1680(6) 0.19313(18) 0.144(3) Uani 1 1 d .
H19A H 0.6498 -0.1522 0.2080 0.172 Uiso 1 1 calc R
C20 C 0.7309(6) -0.0991(4) 0.16513(14) 0.0956(18) Uani 1 1 d .
H20A H 0.6893 -0.0380 0.1612 0.115 Uiso 1 1 calc R
C21 C 0.7523(3) -0.0665(3) 0.06774(9) 0.0459(8) Uani 1 1 d .
C22 C 0.6416(4) -0.0971(4) 0.07156(12) 0.0677(11) Uani 1 1 d .
H22A H 0.6173 -0.1034 0.0950 0.081 Uiso 1 1 calc R
C23 C 0.5672(4) -0.1183(4) 0.03993(15) 0.0817(14) Uani 1 1 d .
H23A H 0.4926 -0.1374 0.0426 0.098 Uiso 1 1 calc R
C24 C 0.6007(5) -0.1118(4) 0.00555(15) 0.0856(16) Uani 1 1 d .
H24A H 0.5496 -0.1271 -0.0151 0.103 Uiso 1 1 calc R
C25 C 0.7097(5) -0.0828(4) 0.00113(12) 0.0801(15) Uani 1 1 d .
H25A H 0.7334 -0.0785 -0.0224 0.096 Uiso 1 1 calc R
C26 C 0.7843(4) -0.0600(4) 0.03220(11) 0.0656(11) Uani 1 1 d .
H26A H 0.8583 -0.0397 0.0291 0.079 Uiso 1 1 calc R
C27 C 0.9690(3) 0.1666(3) 0.06300(11) 0.0545(9) Uani 1 1 d .
C28 C 0.7520(3) 0.2116(3) 0.04854(10) 0.0490(8) Uani 1 1 d .
C29 C 0.6683(3) 0.1616(3) 0.17540(10) 0.0478(8) Uani 1 1 d .
C30 C 0.5864(3) 0.1524(3) 0.10357(10) 0.0517(9) Uani 1 1 d .
C31 C 1.0460(3) 0.4235(3) 0.10653(9) 0.0433(8) Uani 1 1 d .
C32 C 1.1335(3) 0.3549(3) 0.10524(12) 0.0601(10) Uani 1 1 d .
H32A H 1.1180 0.2858 0.0992 0.072 Uiso 1 1 calc R
C33 C 1.2462(4) 0.3877(4) 0.11284(14) 0.0761(14) Uani 1 1 d .
H33A H 1.3052 0.3404 0.1116 0.091 Uiso 1 1 calc R
C34 C 1.2700(4) 0.4869(5) 0.12200(13) 0.0747(14) Uani 1 1 d .
H34A H 1.3453 0.5078 0.1276 0.090 Uiso 1 1 calc R
C35 C 1.1844(4) 0.5571(4) 0.12308(14) 0.0809(14) Uani 1 1 d .
H35A H 1.2014 0.6260 0.1291 0.097 Uiso 1 1 calc R
C36 C 1.0715(3) 0.5261(3) 0.11525(13) 0.0653(11) Uani 1 1 d .
H36A H 1.0132 0.5744 0.1159 0.078 Uiso 1 1 calc R
C37 C 0.8512(3) 0.4709(3) 0.05730(9) 0.0424(7) Uani 1 1 d .
C38 C 0.8635(4) 0.4382(3) 0.02163(10) 0.0584(10) Uani 1 1 d .
H38A H 0.8886 0.3710 0.0177 0.070 Uiso 1 1 calc R
C39 C 0.8384(4) 0.5049(4) -0.00852(11) 0.0737(13) Uani 1 1 d .
H39A H 0.8492 0.4829 -0.0323 0.088 Uiso 1 1 calc R
C40 C 0.7982(4) 0.6024(4) -0.00306(13) 0.0758(13) Uani 1 1 d .
H40A H 0.7807 0.6463 -0.0232 0.091 Uiso 1 1 calc R
C41 C 0.7834(4) 0.6364(4) 0.03212(13) 0.0749(13) Uani 1 1 d .
H41A H 0.7557 0.7029 0.0358 0.090 Uiso 1 1 calc R
C42 C 0.8101(3) 0.5704(3) 0.06190(11) 0.0547(9) Uani 1 1 d .
H42A H 0.8003 0.5934 0.0856 0.066 Uiso 1 1 calc R
C43 C 0.6512(3) 0.4106(3) 0.18246(9) 0.0420(7) Uani 1 1 d .
C44 C 0.5348(3) 0.4058(4) 0.18692(11) 0.0614(10) Uani 1 1 d .
H44A H 0.4837 0.3790 0.1680 0.074 Uiso 1 1 calc R
C45 C 0.4959(4) 0.4407(4) 0.21911(14) 0.0793(14) Uani 1 1 d .
H45A H 0.4187 0.4368 0.2219 0.095 Uiso 1 1 calc R
C46 C 0.5698(5) 0.4810(4) 0.24691(14) 0.0851(15) Uani 1 1 d .
H46A H 0.5429 0.5074 0.2682 0.102 Uiso 1 1 calc R
C47 C 0.6858(5) 0.4822(4) 0.24327(12) 0.0773(14) Uani 1 1 d .
H47A H 0.7368 0.5068 0.2626 0.093 Uiso 1 1 calc R
C48 C 0.7257(4) 0.4473(3) 0.21129(11) 0.0581(10) Uani 1 1 d .
H48A H 0.8033 0.4485 0.2091 0.070 Uiso 1 1 calc R
C49 C 0.6017(3) 0.4440(3) 0.10554(9) 0.0453(8) Uani 1 1 d .
C50 C 0.5863(3) 0.5488(3) 0.11317(12) 0.0597(10) Uani 1 1 d .
H50A H 0.6193 0.5773 0.1353 0.072 Uiso 1 1 calc R
C51 C 0.5217(4) 0.6104(4) 0.08764(15) 0.0792(14) Uani 1 1 d .
H51A H 0.5129 0.6806 0.0927 0.095 Uiso 1 1 calc R
C52 C 0.4715(4) 0.5708(5) 0.05582(15) 0.0860(16) Uani 1 1 d .
H52A H 0.4282 0.6133 0.0390 0.103 Uiso 1 1 calc R
C53 C 0.4845(4) 0.4657(5) 0.04796(12) 0.0801(15) Uani 1 1 d .
H53A H 0.4495 0.4379 0.0260 0.096 Uiso 1 1 calc R
C54 C 0.5498(3) 0.4027(4) 0.07301(10) 0.0579(10) Uani 1 1 d .
H54A H 0.5584 0.3326 0.0678 0.070 Uiso 1 1 calc R
C55 C 0.8327(3) 0.4295(3) 0.13592(9) 0.0373(7) Uani 1 1 d .
H55B H 0.825(3) 0.502(3) 0.1364(9) 0.037(8) Uiso 1 1 d .
H55A H 0.877(3) 0.407(3) 0.1562(11) 0.055(11) Uiso 1 1 d .
C60 C 0.1246(8) 0.8612(7) 0.0547(4) 0.201(5) Uani 1 1 d .
H60A H 0.0936 0.9075 0.0721 0.242 Uiso 1 1 calc R
H60B H 0.1253 0.8982 0.0314 0.242 Uiso 1 1 calc R
Cl1 Cl 0.2671(2) 0.8289(3) 0.07197(10) 0.2080(14) Uani 1 1 d .
Cl2 Cl 0.0407(2) 0.7593(2) 0.04794(8) 0.1532(8) Uani 1 1 d .
C61 C 1.3314(16) 0.8117(13) 0.1757(5) 0.258(7) Uiso 1 1 d .
Cl3 Cl 1.2048(3) 0.8170(3) 0.17776(9) 0.1393(10) Uiso 0.70 1 d P
Cl3' Cl 1.4494(17) 0.8317(17) 0.1563(6) 0.329(8) Uiso 0.30 1 d P
Cl4 Cl 1.4249(6) 0.7040(5) 0.1863(2) 0.262(3) Uiso 0.70 1 d P
Cl4' Cl 1.3812(13) 0.7279(12) 0.2105(4) 0.229(5) Uiso 0.30 1 d P

loop_
_atom_site_aniso_label
_atom_site_aniso_U_11
_atom_site_aniso_U_22
_atom_site_aniso_U_33
_atom_site_aniso_U_23
_atom_site_aniso_U_13
_atom_site_aniso_U_12
Co1 0.0364(2) 0.0399(3) 0.0344(2) -0.00105(17) 0.00532(17) -0.00183(17)
Co2 0.0334(2) 0.0399(3) 0.0351(2) -0.00081(17) 0.00393(17) -0.00430(17)
P1 0.0413(5) 0.0421(5) 0.0402(4) -0.0005(3) -0.0037(4) -0.0018(4)
P2 0.0516(5) 0.0392(5) 0.0505(5) -0.0043(4) -0.0015(4) 0.0017(4)
P3 0.0334(4) 0.0405(4) 0.0347(4) 0.0024(3) 0.0040(3) -0.0029(3)
P4 0.0341(4) 0.0408(5) 0.0341(4) 0.0011(3) 0.0055(3) -0.0023(3)
O1 0.081(2) 0.109(3) 0.096(2) -0.011(2) 0.048(2) 0.021(2)
O2 0.0667(19) 0.112(3) 0.0510(16) -0.0062(16) -0.0122(15) -0.0038(17)
O3 0.080(2) 0.102(3) 0.0560(17) 0.0134(16) 0.0315(16) -0.0091(18)
O4 0.0568(18) 0.123(3) 0.071(2) -0.0183(19) -0.0085(15) -0.0265(19)
C1 0.0325(15) 0.0393(17) 0.0374(15) 0.0032(13) 0.0034(12) -0.0004(13)
C2 0.0358(16) 0.0397(17) 0.0399(16) -0.0004(13) 0.0029(13) -0.0024(13)
C3 0.0415(18) 0.053(2) 0.0484(19) 0.0106(16) 0.0004(15) -0.0030(16)
C4 0.043(2) 0.079(3) 0.068(2) -0.004(2) 0.0039(18) 0.0022(19)
C5 0.057(3) 0.103(4) 0.072(3) -0.001(3) 0.014(2) 0.019(3)
C6 0.041(2) 0.117(4) 0.087(3) 0.034(3) 0.010(2) 0.004(2)
C7 0.044(2) 0.095(4) 0.074(3) 0.020(3) -0.007(2) -0.014(2)
C8 0.050(2) 0.066(3) 0.061(2) 0.0124(19) -0.0075(18) -0.0105(18)
C9 0.0445(19) 0.055(2) 0.0434(18) -0.0014(16) -0.0065(15) -0.0028(16)
C10 0.084(3) 0.058(3) 0.067(3) 0.011(2) 0.006(2) 0.009(2)
C11 0.107(4) 0.067(3) 0.077(3) 0.025(3) 0.000(3) 0.011(3)
C12 0.110(4) 0.085(4) 0.065(3) 0.030(3) -0.005(3) -0.020(3)
C13 0.146(6) 0.104(5) 0.053(3) 0.007(3) 0.036(3) -0.016(4)
C14 0.102(4) 0.067(3) 0.053(2) 0.005(2) 0.023(2) 0.002(3)
C15 0.097(3) 0.037(2) 0.050(2) 0.0023(16) -0.010(2) -0.011(2)
C16 0.134(5) 0.048(3) 0.081(3) -0.003(2) -0.030(3) 0.010(3)
C17 0.239(10) 0.044(3) 0.084(4) 0.011(3) -0.039(5) -0.001(4)
C18 0.335(14) 0.059(4) 0.059(3) 0.015(3) -0.005(6) -0.043(6)
C19 0.263(10) 0.095(5) 0.080(4) 0.008(4) 0.055(5) -0.042(6)
C20 0.155(6) 0.060(3) 0.077(3) 0.010(3) 0.038(4) -0.013(3)
C21 0.057(2) 0.0335(17) 0.0463(18) -0.0040(14) 0.0005(15) -0.0021(15)
C22 0.061(3) 0.076(3) 0.065(3) -0.009(2) 0.005(2) -0.009(2)
C23 0.063(3) 0.089(4) 0.088(4) -0.012(3) -0.014(2) -0.014(3)
C24 0.099(4) 0.077(3) 0.072(3) -0.003(3) -0.033(3) -0.004(3)
C25 0.117(4) 0.080(3) 0.041(2) -0.002(2) -0.001(2) -0.004(3)
C26 0.080(3) 0.061(3) 0.057(2) -0.0014(19) 0.011(2) -0.009(2)
C27 0.054(2) 0.059(2) 0.054(2) 0.0015(18) 0.0181(18) 0.0006(18)
C28 0.051(2) 0.057(2) 0.0401(18) -0.0044(15) 0.0083(16) -0.0037(16)
C29 0.0420(18) 0.052(2) 0.049(2) 0.0030(16) 0.0065(15) -0.0036(16)
C30 0.0435(19) 0.064(2) 0.0482(19) -0.0069(17) 0.0070(16) -0.0081(17)
C31 0.0376(17) 0.058(2) 0.0343(16) 0.0043(14) 0.0058(13) -0.0096(15)
C32 0.041(2) 0.063(2) 0.075(3) 0.016(2) 0.0041(18) -0.0050(18)
C33 0.039(2) 0.094(4) 0.096(3) 0.026(3) 0.007(2) -0.004(2)
C34 0.040(2) 0.108(4) 0.074(3) 0.018(3) 0.0000(19) -0.027(2)
C35 0.065(3) 0.088(4) 0.088(3) -0.011(3) 0.000(2) -0.034(3)
C36 0.051(2) 0.064(3) 0.082(3) -0.015(2) 0.009(2) -0.0164(19)
C37 0.0388(17) 0.050(2) 0.0387(16) 0.0076(14) 0.0057(13) -0.0061(14)
C38 0.072(3) 0.061(2) 0.0434(19) 0.0054(17) 0.0087(18) 0.000(2)
C39 0.092(3) 0.090(4) 0.039(2) 0.011(2) 0.008(2) -0.004(3)
C40 0.087(3) 0.079(3) 0.059(3) 0.029(2) -0.002(2) -0.002(3)
C41 0.089(3) 0.058(3) 0.078(3) 0.024(2) 0.008(2) 0.007(2)
C42 0.064(2) 0.050(2) 0.051(2) 0.0092(17) 0.0081(17) 0.0003(18)
C43 0.0481(19) 0.0366(17) 0.0436(17) -0.0004(14) 0.0160(15) 0.0010(14)
C44 0.052(2) 0.076(3) 0.059(2) -0.006(2) 0.0212(18) -0.003(2)
C45 0.071(3) 0.092(4) 0.083(3) -0.004(3) 0.044(3) 0.009(3)
C46 0.106(4) 0.093(4) 0.063(3) -0.023(3) 0.038(3) -0.001(3)
C47 0.097(4) 0.088(3) 0.049(2) -0.020(2) 0.019(2) -0.026(3)
C48 0.061(2) 0.065(3) 0.050(2) -0.0053(18) 0.0129(18) -0.0107(19)
C49 0.0344(16) 0.057(2) 0.0449(18) 0.0077(16) 0.0069(14) 0.0006(15)
C50 0.050(2) 0.056(2) 0.073(3) 0.014(2) 0.0053(19) 0.0038(18)
C51 0.066(3) 0.068(3) 0.103(4) 0.033(3) 0.008(3) 0.019(2)
C52 0.068(3) 0.106(4) 0.084(4) 0.041(3) 0.005(3) 0.029(3)
C53 0.064(3) 0.123(5) 0.051(2) 0.022(3) -0.003(2) 0.005(3)
C54 0.047(2) 0.076(3) 0.051(2) 0.0085(19) 0.0027(16) 0.0052(19)
C55 0.0372(16) 0.0380(18) 0.0366(16) 0.0004(13) 0.0041(13) -0.0018(13)
C60 0.147(8) 0.113(7) 0.347(17) -0.038(9) 0.038(9) 0.020(6)
Cl1 0.143(2) 0.275(4) 0.213(3) -0.033(3) 0.053(2) -0.005(2)
Cl2 0.167(2) 0.1273(17) 0.167(2) -0.0259(15) 0.0244(16) 0.0035(15)

loop_
_atom_type_symbol
_atom_type_description
_atom_type_scat_dispersion_real
_atom_type_scat_dispersion_imag
_atom_type_scat_source
C C 0.0033 0.0016 'International Tables Vol C Tables 4.2.6.8 and 6.1.1.4'
H H 0.0000 0.0000 'International Tables Vol C Tables 4.2.6.8 and 6.1.1.4'
O O 0.0106 0.0060 'International Tables Vol C Tables 4.2.6.8 and 6.1.1.4'
P P 0.1023 0.0942 'International Tables Vol C Tables 4.2.6.8 and 6.1.1.4'
Co Co 0.3494 0.9721 'International Tables Vol C Tables 4.2.6.8 and 6.1.1.4'
Cl Cl 0.1484 0.1585 'International Tables Vol C Tables 4.2.6.8 and 6.1.1.4'

loop_
_geom_angle_atom_site_label_1
_geom_angle_atom_site_label_2
_geom_angle_atom_site_label_3
_geom_angle
C27 Co1 C28 95.59(17)
C27 Co1 C1 110.76(16)
C28 Co1 C1 141.07(15)
C27 Co1 C2 101.79(16)
C28 Co1 C2 108.50(15)
C1 Co1 C2 39.84(13)
C27 Co1 P3 103.39(14)
C28 Co1 P3 103.59(13)
C1 Co1 P3 97.72(10)
C2 Co1 P3 136.57(9)
C27 Co1 Co2 153.14(13)
C28 Co1 Co2 92.40(12)
C1 Co1 Co2 51.74(9)
C2 Co1 Co2 51.41(9)
P3 Co1 Co2 99.55(3)
C29 Co2 C30 97.53(17)
C29 Co2 C2 109.54(15)
C30 Co2 C2 104.07(15)
C29 Co2 C1 102.49(14)
C30 Co2 C1 142.78(15)
C2 Co2 C1 39.51(13)
C29 Co2 P4 95.21(13)
C30 Co2 P4 105.89(14)
C2 Co2 P4 137.83(10)
C1 Co2 P4 103.17(10)
C29 Co2 Co1 153.46(12)
C30 Co2 Co1 104.58(12)
C2 Co2 Co1 51.04(9)
C1 Co2 Co1 50.99(9)
P4 Co2 Co1 92.71(3)
C1 P1 C3 105.38(16)
C1 P1 C9 104.30(15)
C3 P1 C9 99.67(16)
C2 P2 C21 104.20(15)
C2 P2 C15 106.86(18)
C21 P2 C15 102.33(17)
C31 P3 C55 101.47(15)
C31 P3 C37 100.45(15)
C55 P3 C37 106.12(16)
C31 P3 Co1 119.88(13)
C55 P3 Co1 109.19(11)
C37 P3 Co1 117.81(11)
C55 P4 C49 101.20(16)
C55 P4 C43 103.67(15)
C49 P4 C43 100.29(16)
C55 P4 Co2 110.57(11)
C49 P4 Co2 121.96(12)
C43 P4 Co2 116.66(11)
C2 C1 P1 148.7(3)
C2 C1 Co1 70.05(19)
P1 C1 Co1 135.41(18)
C2 C1 Co2 69.80(19)
P1 C1 Co2 126.12(17)
Co1 C1 Co2 77.28(11)
C1 C2 P2 139.0(3)
C1 C2 Co1 70.11(19)
P2 C2 Co1 122.19(17)
C1 C2 Co2 70.69(19)
P2 C2 Co2 146.26(18)
Co1 C2 Co2 77.55(12)
C4 C3 C8 119.1(4)
C4 C3 P1 125.0(3)
C8 C3 P1 115.9(3)
C3 C4 C5 119.8(4)
C6 C5 C4 119.9(5)
C7 C6 C5 120.6(4)
C8 C7 C6 119.8(4)
C7 C8 C3 120.8(5)
C10 C9 C14 117.7(4)
C10 C9 P1 124.0(3)
C14 C9 P1 118.3(3)
C11 C10 C9 120.3(5)
C10 C11 C12 121.4(5)
C11 C12 C13 120.3(5)
C12 C13 C14 120.2(5)
C9 C14 C13 120.1(5)
C20 C15 C16 120.0(5)
C20 C15 P2 124.4(4)
C16 C15 P2 115.6(4)
C17 C16 C15 119.9(7)
C16 C17 C18 120.4(6)
C19 C18 C17 119.7(6)
C18 C19 C20 120.3(8)
C19 C20 C15 119.7(6)
C22 C21 C26 117.8(4)
C22 C21 P2 124.7(3)
C26 C21 P2 117.5(3)
C21 C22 C23 119.4(4)
C24 C23 C22 121.7(5)
C23 C24 C25 120.0(4)
C24 C25 C26 119.2(4)
C25 C26 C21 122.0(4)
O1 C27 Co1 176.6(4)
O2 C28 Co1 179.6(4)
O3 C29 Co2 176.3(3)
O4 C30 Co2 176.0(4)
C36 C31 C32 118.5(3)
C36 C31 P3 120.6(3)
C32 C31 P3 120.9(3)
C33 C32 C31 120.6(4)
C34 C33 C32 120.4(5)
C33 C34 C35 120.2(4)
C34 C35 C36 120.3(5)
C31 C36 C35 120.0(4)
C42 C37 C38 117.9(3)
C42 C37 P3 124.5(3)
C38 C37 P3 117.5(3)
C37 C38 C39 120.7(4)
C40 C39 C38 120.0(4)
C39 C40 C41 120.5(4)
C42 C41 C40 119.1(4)
C37 C42 C41 121.8(4)
C48 C43 C44 118.8(3)
C48 C43 P4 123.6(3)
C44 C43 P4 117.6(3)
C45 C44 C43 120.4(4)
C46 C45 C44 120.4(4)
C45 C46 C47 119.5(4)
C48 C47 C46 120.5(4)
C43 C48 C47 120.3(4)
C54 C49 C50 119.3(4)
C54 C49 P4 121.5(3)
C50 C49 P4 119.2(3)
C51 C50 C49 119.8(4)
C52 C51 C50 121.2(5)
C51 C52 C53 119.8(4)
C54 C53 C52 119.9(5)
C53 C54 C49 120.0(4)
P4 C55 P3 109.59(17)
Cl2 C60 Cl1 113.4(6)
Cl3 C61 Cl4' 104.8(12)
Cl3 C61 Cl4 128.1(12)
Cl4' C61 Cl4 36.9(6)
Cl3 C61 Cl3' 154.6(15)
Cl4' C61 Cl3' 100.0(13)
Cl4 C61 Cl3' 71.4(11)
C61 Cl3' Cl4 57.5(9)
Cl4' Cl4 C61 68.0(10)
Cl4' Cl4 Cl3' 107.9(12)
C61 Cl4 Cl3' 51.1(7)
Cl4 Cl4' C61 75.2(10)

loop_
_geom_bond_atom_site_label_1
_geom_bond_atom_site_label_2
_geom_bond_distance
Co1 C27 1.773(4)
Co1 C28 1.773(4)
Co1 C1 1.973(3)
Co1 C2 1.973(3)
Co1 P3 2.2368(9)
Co1 Co2 2.4775(6)
Co2 C29 1.774(4)
Co2 C30 1.792(4)
Co2 C2 1.983(3)
Co2 C1 1.994(3)
Co2 P4 2.2354(9)
P1 C1 1.807(3)
P1 C3 1.838(4)
P1 C9 1.833(4)
P2 C2 1.802(3)
P2 C21 1.830(4)
P2 C15 1.832(4)
P3 C31 1.838(3)
P3 C55 1.834(3)
P3 C37 1.835(3)
P4 C55 1.829(3)
P4 C49 1.842(3)
P4 C43 1.833(3)
O1 C27 1.143(5)
O2 C28 1.156(4)
O3 C29 1.139(4)
O4 C30 1.137(4)
C1 C2 1.344(4)
C3 C4 1.380(6)
C3 C8 1.384(5)
C4 C5 1.394(6)
C5 C6 1.385(7)
C6 C7 1.350(7)
C7 C8 1.388(6)
C9 C10 1.409(6)
C9 C14 1.362(6)
C10 C11 1.372(6)
C11 C12 1.345(8)
C12 C13 1.335(8)
C13 C14 1.428(7)
C15 C20 1.399(7)
C15 C16 1.395(6)
C16 C17 1.394(9)
C17 C18 1.395(13)
C18 C19 1.389(12)
C19 C20 1.400(7)
C21 C22 1.386(5)
C21 C26 1.385(5)
C22 C23 1.395(6)
C23 C24 1.351(8)
C24 C25 1.367(7)
C25 C26 1.385(6)
C31 C36 1.384(6)
C31 C32 1.364(5)
C32 C33 1.396(6)
C33 C34 1.342(7)
C34 C35 1.360(7)
C35 C36 1.392(6)
C37 C42 1.385(5)
C37 C38 1.384(5)
C38 C39 1.397(6)
C39 C40 1.364(7)
C40 C41 1.378(7)
C41 C42 1.384(5)
C43 C48 1.375(5)
C43 C44 1.403(5)
C44 C45 1.376(6)
C45 C46 1.363(7)
C46 C47 1.392(7)
C47 C48 1.374(6)
C49 C54 1.376(5)
C49 C50 1.394(6)
C50 C51 1.384(6)
C51 C52 1.340(8)
C52 C53 1.394(8)
C53 C54 1.387(6)
C60 Cl2 1.646(10)
C60 Cl1 1.781(10)
C61 Cl3 1.507(18)
C61 Cl4' 1.72(2)
C61 Cl4 1.789(17)
C61 Cl3' 1.65(2)
Cl3' Cl4 2.01(2)
Cl4 Cl4' 1.110(14)
